data_7029882
loop_
_publ_author_name
'Kriechbaum, Margit'
'Otte, Daniela'
'List, Manuela'
'Monkowius, Uwe'

_publ_section_title
;
 Facile oxidation of NHC-Au(i) to NHC-Au(iii) complexes by CsBr3.
;
_journal_issue 23
_journal_name_full 'Dalton transactions (Cambridge, England : 2003)'
_journal_page_first 8781
_journal_page_last 8791
_journal_paper_doi 10.1039/c4dt00695j
_journal_volume 43
_journal_year 2014
_chemical_formula_sum 'C15 H15 F6 N2 P'
_chemical_formula_weight 368.26
_chemical_name_systematic '2-(2,6-dimethylphenyl)imidazo[1,5-a]pyridin-2-ium hexafluorophosphate'
_space_group_crystal_system monoclinic
_space_group_IT_number 15
_space_group_name_Hall '-C 2yc'
_space_group_name_H-M_alt 'C 1 2/c 1'
_symmetry_space_group_name_Hall '-C 2yc'
_symmetry_space_group_name_H-M 'C 1 2/c 1'
_atom_sites_solution_hydrogens geom
_atom_sites_solution_primary direct
_atom_sites_solution_secondary difmap
_audit_creation_method 'APEX2 v2010.1-2'
_cell_angle_alpha 90
_cell_angle_beta 107.178(15)
_cell_angle_gamma 90
_cell_formula_units_Z 4
_cell_length_a 9.498(5)
_cell_length_b 17.132(8)
_cell_length_c 10.148(5)
_cell_measurement_reflns_used 3805
_cell_measurement_temperature 200.(2)
_cell_measurement_theta_max 19.9870
_cell_measurement_theta_min 2.3748
_cell_volume 1577.6(14)
_computing_cell_refinement 'SAINT Version 7.68A (Bruker, 2009)'
_computing_data_collection 'APEX2 Version 2009.9 (Bruker)'
_computing_data_reduction 'SAINT (Bruker, 2009)'
_computing_molecular_graphics 'ORTEP-3 for Windows version 2.02 (Farrugia, 1997)'
_computing_publication_material 'SHELXL-97 and publCIF (Westrip, 2010)'
_computing_structure_refinement 'SHELXL-97 (Sheldrick, 2008)'
_computing_structure_solution 'SHELXS-97 (Sheldrick, 2008)'
_diffrn_ambient_temperature 200.(2)
_diffrn_detector_area_resol_mean 8.3330
_diffrn_measured_fraction_theta_full 0.989
_diffrn_measured_fraction_theta_max 0.989
_diffrn_measurement_device_type 'SMART X2S'
_diffrn_measurement_method omega-scan
_diffrn_radiation_monochromator 'doubly curved silicon crystal'
_diffrn_radiation_source 'sealed MicroFocus tube'
_diffrn_radiation_type 'Mo K\a'
_diffrn_radiation_wavelength 0.71073
_diffrn_reflns_av_R_equivalents 0.1041
_diffrn_reflns_av_sigmaI/netI 0.0702
_diffrn_reflns_limit_h_max 8
_diffrn_reflns_limit_h_min -9
_diffrn_reflns_limit_k_max 16
_diffrn_reflns_limit_k_min -16
_diffrn_reflns_limit_l_max 9
_diffrn_reflns_limit_l_min -10
_diffrn_reflns_number 5480
_diffrn_reflns_theta_full 20.65
_diffrn_reflns_theta_max 20.65
_diffrn_reflns_theta_min 2.38
_exptl_absorpt_coefficient_mu 0.238
_exptl_absorpt_correction_T_max 0.99
_exptl_absorpt_correction_T_min 0.66
_exptl_absorpt_correction_type multi-scan
_exptl_absorpt_process_details 'SADABS V2008/1 (Bruker AXS)'
_exptl_crystal_colour colourless
_exptl_crystal_density_diffrn 1.550
_exptl_crystal_density_method 'not measured'
_exptl_crystal_description plate
_exptl_crystal_F_000 752
_exptl_crystal_size_max 0.42
_exptl_crystal_size_mid 0.26
_exptl_crystal_size_min 0.05
_refine_diff_density_max 0.250
_refine_diff_density_min -0.242
_refine_ls_extinction_method none
_refine_ls_goodness_of_fit_ref 1.063
_refine_ls_hydrogen_treatment mixed
_refine_ls_matrix_type full
_refine_ls_number_parameters 120
_refine_ls_number_reflns 800
_refine_ls_number_restraints 0
_refine_ls_restrained_S_all 1.063
_refine_ls_R_factor_all 0.0759
_refine_ls_R_factor_gt 0.0518
_refine_ls_shift/su_max 0.000
_refine_ls_shift/su_mean 0.000
_refine_ls_structure_factor_coef Fsqd
_refine_ls_weighting_details 'calc w=1/[\s^2^(Fo^2^)+(0.0525P)^2^+1.6764P] where P=(Fo^2^+2Fc^2^)/3'
_refine_ls_weighting_scheme calc
_refine_ls_wR_factor_gt 0.1166
_refine_ls_wR_factor_ref 0.1263
_reflns_number_gt 584
_reflns_number_total 800
_reflns_threshold_expression >2sigma(I)
_cod_data_source_file c4dt00695j2.cif
_cod_data_source_block I
_cod_depositor_comments 'Adding full bibliography for 7029880--7029888.cif.'
_cod_original_cell_volume 1577.6(13)
_cod_database_code 7029882

loop_
_space_group_symop_operation_xyz
'x, y, z'
'-x, y, -z+1/2'
'x+1/2, y+1/2, z'
'-x+1/2, y+1/2, -z+1/2'
'-x, -y, -z'
'x, -y, z-1/2'
'-x+1/2, -y+1/2, -z'
'x+1/2, -y+1/2, z-1/2'

loop_
_atom_site_type_symbol
_atom_site_label
_atom_site_fract_x
_atom_site_fract_y
_atom_site_fract_z
_atom_site_U_iso_or_equiv
_atom_site_adp_type
_atom_site_calc_flag
_atom_site_refinement_flags
_atom_site_occupancy
P P1 1.0 0.20648(12) 0.75 0.0439(7) Uani d S 1
F F1 0.9107(4) 0.2067(2) 0.8568(3) 0.0988(15) Uani d . 1
F F2 0.8941(3) 0.27133(18) 0.6615(4) 0.0762(12) Uani d . 1
F F3 0.8928(4) 0.14166(19) 0.6637(3) 0.0817(12) Uani d . 1
N N1 0.5 0.2041(3) 0.75 0.0278(14) Uani d S 1
C C4 0.5420(6) 0.4622(3) 0.7025(5) 0.0451(15) Uani d . 1
H H4 0.5695 0.5105 0.671 0.054 Uiso calc R 1
C C2 0.5828(6) 0.3955(3) 0.6569(5) 0.0421(15) Uani d . 1
C C3 0.5420(4) 0.3242(3) 0.7040(4) 0.0290(12) Uani d P 0.5
N N2 0.5420(4) 0.3242(3) 0.7040(4) 0.0290(12) Uani d P 0.5
C C1 0.5671(5) 0.2497(3) 0.6787(5) 0.0300(13) Uani d . 1
C C5 0.5 0.1202(4) 0.75 0.0316(18) Uani d S 1
C C6 0.4170(5) 0.0817(3) 0.6311(5) 0.0383(14) Uani d . 1
C C7 0.4195(6) 0.0017(4) 0.6344(6) 0.0571(18) Uani d . 1
H H7 0.3648 -0.0267 0.5556 0.068 Uiso calc R 1
C C8 0.5 -0.0382(5) 0.75 0.058(2) Uani d S 1
H H8 0.5 -0.0937 0.75 0.069 Uiso calc SR 1
C C9 0.3288(6) 0.1247(3) 0.5062(5) 0.0517(16) Uani d . 1
H H9A 0.2691 0.0876 0.4393 0.078 Uiso calc R 1
H H9B 0.3953 0.1526 0.4648 0.078 Uiso calc R 1
H H9C 0.264 0.1622 0.5325 0.078 Uiso calc R 1
H H2 0.645(5) 0.393(2) 0.594(5) 0.046(15) Uiso d . 1
H H1 0.621(5) 0.229(3) 0.622(5) 0.052(16) Uiso d . 1

loop_
_atom_site_aniso_label
_atom_site_aniso_U_11
_atom_site_aniso_U_22
_atom_site_aniso_U_33
_atom_site_aniso_U_12
_atom_site_aniso_U_13
_atom_site_aniso_U_23
P1 0.0488(14) 0.0473(14) 0.0427(12) 0 0.0245(12) 0
F1 0.074(3) 0.175(4) 0.064(2) -0.032(3) 0.047(2) -0.025(2)
F2 0.044(2) 0.065(2) 0.112(3) 0.0087(17) 0.011(2) 0.019(2)
F3 0.101(3) 0.059(2) 0.072(2) -0.019(2) 0.005(2) -0.0155(18)
N1 0.021(3) 0.033(4) 0.030(3) 0 0.007(3) 0
C4 0.047(4) 0.043(4) 0.042(3) -0.011(3) 0.008(3) 0.000(3)
C2 0.035(3) 0.052(4) 0.036(3) -0.008(3) 0.006(3) 0.002(3)
C3 0.018(3) 0.038(3) 0.028(3) -0.001(2) 0.003(2) 0.000(2)
N2 0.018(3) 0.038(3) 0.028(3) -0.001(2) 0.003(2) 0.000(2)
C1 0.018(3) 0.042(4) 0.028(3) 0.000(3) 0.004(3) 0.002(3)
C5 0.024(4) 0.038(5) 0.039(5) 0 0.019(4) 0
C6 0.024(3) 0.050(4) 0.047(3) -0.008(3) 0.020(3) -0.011(3)
C7 0.059(5) 0.058(5) 0.072(5) -0.024(4) 0.048(4) -0.017(4)
C8 0.071(7) 0.044(5) 0.080(7) 0 0.057(6) 0
C9 0.040(4) 0.070(4) 0.042(3) -0.003(3) 0.007(3) -0.010(3)

loop_
_atom_type_symbol
_atom_type_description
_atom_type_scat_dispersion_real
_atom_type_scat_dispersion_imag
_atom_type_scat_source
C C 0.0033 0.0016 'International Tables Vol C Tables 4.2.6.8 and 6.1.1.4'
H H 0.0000 0.0000 'International Tables Vol C Tables 4.2.6.8 and 6.1.1.4'
N N 0.0061 0.0033 'International Tables Vol C Tables 4.2.6.8 and 6.1.1.4'
F F 0.0171 0.0103 'International Tables Vol C Tables 4.2.6.8 and 6.1.1.4'
P P 0.1023 0.0942 'International Tables Vol C Tables 4.2.6.8 and 6.1.1.4'

loop_
_geom_angle_atom_site_label_1
_geom_angle_atom_site_label_2
_geom_angle_atom_site_label_3
_geom_angle_site_symmetry_1
_geom_angle_site_symmetry_3
_geom_angle
F1 P1 F1 . 2_756 179.7(3)
F1 P1 F3 . . 89.6(2)
F1 P1 F3 2_756 . 90.6(2)
F1 P1 F3 . 2_756 90.6(2)
F1 P1 F3 2_756 2_756 89.6(2)
F3 P1 F3 . 2_756 91.0(3)
F1 P1 F2 . 2_756 89.37(19)
F1 P1 F2 2_756 2_756 90.4(2)
F3 P1 F2 . 2_756 178.99(19)
F3 P1 F2 2_756 2_756 88.93(18)
F1 P1 F2 . . 90.4(2)
F1 P1 F2 2_756 . 89.37(19)
F3 P1 F2 . . 88.93(18)
F3 P1 F2 2_756 . 179.00(19)
F2 P1 F2 2_756 . 91.2(3)
C1 N1 C1 2_656 . 109.0(6)
C1 N1 C5 2_656 . 125.5(3)
C1 N1 C5 . . 125.5(3)
C2 C4 C4 . 2_656 120.9(3)
C2 C4 H4 . . 119.5
C4 C4 H4 2_656 . 119.5
C4 C2 C3 . . 119.3(5)
C4 C2 H2 . . 123.(3)
C3 C2 H2 . . 117.(3)
C1 C3 N2 . 2_656 107.3(3)
C1 C3 C3 . 2_656 107.3(3)
N2 C3 C3 2_656 2_656 0.0(4)
C1 C3 C2 . . 132.9(4)
N2 C3 C2 2_656 . 119.8(3)
C3 C3 C2 2_656 . 119.8(3)
C3 C1 N1 . . 108.2(5)
C3 C1 H1 . . 129.(3)
N1 C1 H1 . . 122.(3)
C6 C5 C6 2_656 . 123.7(7)
C6 C5 N1 2_656 . 118.2(3)
C6 C5 N1 . . 118.2(3)
C7 C6 C5 . . 116.7(5)
C7 C6 C9 . . 121.1(5)
C5 C6 C9 . . 122.2(5)
C6 C7 C8 . . 121.2(6)
C6 C7 H7 . . 119.4
C8 C7 H7 . . 119.4
C7 C8 C7 . 2_656 120.5(8)
C7 C8 H8 . . 119.8
C7 C8 H8 2_656 . 119.8
C6 C9 H9A . . 109.5
C6 C9 H9B . . 109.5
H9A C9 H9B . . 109.5
C6 C9 H9C . . 109.5
H9A C9 H9C . . 109.5
H9B C9 H9C . . 109.5

loop_
_geom_bond_atom_site_label_1
_geom_bond_atom_site_label_2
_geom_bond_site_symmetry_2
_geom_bond_distance
P1 F1 . 1.561(3)
P1 F1 2_756 1.561(3)
P1 F3 . 1.584(3)
P1 F3 2_756 1.584(3)
P1 F2 2_756 1.587(3)
P1 F2 . 1.587(3)
N1 C1 2_656 1.347(6)
N1 C1 . 1.347(6)
N1 C5 . 1.437(8)
C4 C2 . 1.333(7)
C4 C4 2_656 1.423(10)
C4 H4 . 0.95
C2 C3 . 1.406(6)
C2 H2 . 0.99(5)
C3 C1 . 1.337(6)
C3 N2 2_656 1.396(7)
C3 C3 2_656 1.396(7)
C1 H1 . 0.94(5)
C5 C6 2_656 1.396(6)
C5 C6 . 1.396(6)
C6 C7 . 1.371(7)
C6 C9 . 1.491(7)
C7 C8 . 1.378(7)
C7 H7 . 0.95
C8 C7 2_656 1.378(7)
C8 H8 . 0.95
C9 H9A . 0.98
C9 H9B . 0.98
C9 H9C . 0.98
